data_2006072
_publ_section_title
;
(+-)-N-[1,8(10)-menthadien-3-yl]toluenesulfonamide
;
_journal_name_full 'Acta Crystallographica C'
_journal_page_first 519
_journal_page_last 521
_journal_paper_doi 10.1107/S0108270196013777
_journal_volume 53
_journal_year 1997
_chemical_formula_analytical 'C17 H23 N O2 S'
_chemical_formula_moiety 'C17 H23 N O2 S'
_chemical_formula_structural 'C17 H23 N O2 S'
_chemical_formula_sum 'C17 H23 N O2 S'
_chemical_formula_weight 305.42
_chemical_melting_point 134.50(10)
_chemical_name_systematic
;
toluenesulfonamide 2(-)-limonene
;
_space_group_IT_number 14
_symmetry_cell_setting monoclinic
_symmetry_space_group_name_Hall '-P 2ybc'
_symmetry_space_group_name_H-M 'P 1 21/c 1'
_audit_creation_method SHELXL
_cell_angle_alpha 90
_cell_angle_beta 101.73(1)
_cell_angle_gamma 90
_cell_formula_units_Z 4
_cell_length_a 10.268(1)
_cell_length_b 13.845(2)
_cell_length_c 11.742(2)
_cell_measurement_reflns_used 34
_cell_measurement_temperature 293(2)
_cell_measurement_theta_max 25.8
_cell_measurement_theta_min 4.4
_cell_volume 1634.4(4)
_computing_cell_refinement 'KM-4 Software'
_computing_data_collection 'KM-4 Software (Kuma Diffraction, 1995)'
_computing_data_reduction 'KM-4 Software'
_computing_molecular_graphics 'ORTEX V3.1a (Mc Ardle, 1995)'
_computing_publication_material 'PARST  (Nardelli, 1993)'
_computing_structure_refinement 'SHELXL93 (Sheldrick, 1993)'
_computing_structure_solution 'SHELX76 (Sheldrick, 1976)'
_diffrn_ambient_temperature 293(2)
_diffrn_measurement_device KM4
_diffrn_measurement_method \w/2\q
_diffrn_radiation_monochromator graphite
_diffrn_radiation_source 'fine-focus sealed tube'
_diffrn_radiation_type CuK\a
_diffrn_radiation_wavelength 1.54178
_diffrn_reflns_av_R_equivalents 0.0470
_diffrn_reflns_av_sigmaI/netI 0.0477
_diffrn_reflns_limit_h_max 13
_diffrn_reflns_limit_h_min -13
_diffrn_reflns_limit_k_max 17
_diffrn_reflns_limit_k_min 0
_diffrn_reflns_limit_l_max 14
_diffrn_reflns_limit_l_min -14
_diffrn_reflns_number 6513
_diffrn_reflns_theta_max 80.34
_diffrn_reflns_theta_min 4.40
_diffrn_standards_decay_% <2
_diffrn_standards_interval_count 100
_diffrn_standards_number 3
_exptl_absorpt_coefficient_mu 1.785
_exptl_absorpt_correction_type none
_exptl_crystal_colour colourless
_exptl_crystal_density_diffrn 1.2411
_exptl_crystal_description needle
_exptl_crystal_F_000 656
_exptl_crystal_size_max 0.2
_exptl_crystal_size_mid 0.2
_exptl_crystal_size_min 0.1
_refine_diff_density_max 0.643
_refine_diff_density_min -0.513
_refine_ls_extinction_method none
_refine_ls_goodness_of_fit_all 1.059
_refine_ls_goodness_of_fit_obs 1.076
_refine_ls_hydrogen_treatment isotropic
_refine_ls_matrix_type full
_refine_ls_number_parameters 282
_refine_ls_number_reflns 3512
_refine_ls_number_restraints 0
_refine_ls_restrained_S_all 1.068
_refine_ls_restrained_S_obs 1.076
_refine_ls_R_factor_all 0.0550
_refine_ls_R_factor_obs 0.0484
_refine_ls_shift/esd_max 0.098
_refine_ls_shift/esd_mean 0.008
_refine_ls_structure_factor_coef Fsqd
_refine_ls_weighting_details 'w = 1/[\s^2^(Fo^2^)+(0.0912P)^2^+0.1294P] where P=(Fo^2^+2Fc^2^)/3'
_refine_ls_weighting_scheme calc
_refine_ls_wR_factor_all 0.1401
_refine_ls_wR_factor_obs 0.1330
_reflns_number_observed 3140
_reflns_number_total 3515
_reflns_observed_criterion >2sigma(I)
_cod_data_source_file na1220.cif
_cod_data_source_block Y
_cod_depositor_comments
;
The following automatic conversions were performed:

'_geom_bond_publ_flag' value 'NO' changed to 'no' according to
/home/saulius/struct/CIF-dictionaries/cif_core.dic dictionary named
'cif_core.dic' version 2.4.1 from 2010-06-29 (34
times).

'_geom_bond_publ_flag' value 'YES' changed to 'yes'
according to /home/saulius/struct/CIF-dictionaries/cif_core.dic
dictionary named 'cif_core.dic' version 2.4.1 from 2010-06-29 (11
times).

'_geom_angle_publ_flag' value 'NO' changed to 'no' according
to /home/saulius/struct/CIF-dictionaries/cif_core.dic dictionary
named 'cif_core.dic' version 2.4.1 from 2010-06-29 (64
times).

'_geom_angle_publ_flag' value 'YES' changed to 'yes'
according to /home/saulius/struct/CIF-dictionaries/cif_core.dic
dictionary named 'cif_core.dic' version 2.4.1 from 2010-06-29 (17
times).

Automatic conversion script
Id: cif_fix_values 1715 2011-07-08 13:25:40Z adriana 

The following automatic conversions were performed:

'_refine_ls_weighting_scheme' value 'calc w =
1/[\s^2^(Fo^2^)+(0.0912P)^2^+0.1294P] where P=(Fo^2^+2Fc^2^)/3' was
changed to 'calc'. New tag '_refine_ls_weighting_details' was
created. The value of the new tag was set to 'w =
1/[\s^2^(Fo^2^)+(0.0912P)^2^+0.1294P] where P=(Fo^2^+2Fc^2^)/3'.

Automatic conversion script
Id: cif_fix_values 3143 2015-03-26 13:38:13Z robertas 
;
_cod_original_sg_symbol_H-M 'P 21/c'
_cod_database_code 2006072

loop_
_symmetry_equiv_pos_as_xyz
'x, y, z'
'-x, y+1/2, -z+1/2'
'-x, -y, -z'
'x, -y-1/2, z-1/2'

loop_
_atom_site_aniso_label
_atom_site_aniso_U_11
_atom_site_aniso_U_12
_atom_site_aniso_U_13
_atom_site_aniso_U_22
_atom_site_aniso_U_23
_atom_site_aniso_U_33
S1 0.0494(2) -0.00048(12) 0.0056(2) 0.0316(2) -0.00011(11) 0.0370(2)
N1 0.0480(6) 0.0025(5) 0.0051(4) 0.0323(5) 0.0020(4) 0.0336(5)
O1 0.0670(7) -0.0050(5) 0.0147(5) 0.0329(5) 0.0023(4) 0.0545(6)
O2 0.0631(7) -0.0005(5) -0.0012(5) 0.0449(6) -0.0011(4) 0.0382(5)
C1 0.0539(8) 0.0018(6) 0.0104(6) 0.0388(7) -0.0024(6) 0.0413(7)
C2 0.0651(10) 0.0056(9) 0.0180(8) 0.0643(11) 0.0136(8) 0.0546(10)
C3 0.0729(12) 0.0021(11) 0.0291(10) 0.0827(14) 0.0114(11) 0.0669(12)
C5 0.0569(9) 0.0083(8) 0.0064(8) 0.0539(9) -0.0053(8) 0.0629(10)
C6 0.0573(9) 0.0044(7) 0.0084(7) 0.0438(8) 0.0008(6) 0.0492(8)
C4 0.0586(10) 0.0011(9) 0.0185(8) 0.0661(11) -0.0111(9) 0.0667(11)
C41 0.0635(13) 0.007(2) 0.0302(14) 0.114(3) -0.003(2) 0.104(2)
C7 0.0393(6) 0.0015(5) 0.0054(5) 0.0391(7) 0.0004(5) 0.0343(6)
C8 0.0478(8) 0.0039(6) 0.0095(6) 0.0435(7) 0.0083(6) 0.0398(7)
C72 0.0407(7) -0.0012(6) 0.0068(6) 0.0580(9) -0.0047(6) 0.0445(7)
C10 0.0420(7) 0.0020(7) 0.0087(6) 0.0635(10) -0.0028(7) 0.0447(7)
C9 0.0507(9) -0.0053(7) 0.0165(7) 0.0495(9) 0.0066(7) 0.0597(10)
C101 0.0441(9) -0.0015(10) 0.0144(9) 0.095(2) -0.0114(13) 0.0821(14)
C12 0.0484(8) -0.0001(6) 0.0080(6) 0.0407(7) -0.0058(6) 0.0427(7)
C11 0.0474(8) 0.0091(7) 0.0083(6) 0.0513(8) -0.0059(6) 0.0452(7)
C71 0.0435(9) 0.0114(10) 0.0034(8) 0.101(2) 0.0117(11) 0.0637(11)
C73 0.0515(10) -0.0175(9) 0.0150(10) 0.0715(13) 0.0022(11) 0.0858(15)

loop_
_atom_site_label
_atom_site_occupancy
_atom_site_fract_x
_atom_site_fract_y
_atom_site_fract_z
_atom_site_U_iso_or_equiv
_atom_site_thermal_displace_type
_atom_site_calc_flag
_atom_site_type_symbol
S1 1 0.06173(3) 0.35081(2) 0.07937(3) 0.0398(2) Uani d S
N1 1 0.04477(12) 0.43890(9) 0.16482(10) 0.0384(3) Uani d N
O1 1 0.03141(13) 0.26192(8) 0.12987(11) 0.0512(3) Uani d O
O2 1 -0.01538(12) 0.37896(9) -0.03199(9) 0.0504(3) Uani d O
H1 1 0.0331(18) 0.4891(15) 0.1296(17) 0.046(5) Uiso d H
C1 1 0.2286(2) 0.34214(11) 0.06256(13) 0.0446(3) Uani d C
C2 1 0.2705(2) 0.3928(2) -0.0258(2) 0.0605(4) Uani d C
C3 1 0.4002(2) 0.3840(2) -0.0389(2) 0.0720(6) Uani d C
C5 1 0.4471(2) 0.27629(14) 0.1212(2) 0.0587(4) Uani d C
C6 1 0.3174(2) 0.28326(12) 0.13631(15) 0.0504(4) Uani d C
C4 1 0.4913(2) 0.3259(2) 0.0338(2) 0.0630(5) Uani d C
C41 1 0.6327(3) 0.3168(3) 0.0173(3) 0.0922(8) Uani d C
H411 1 0.6840(55) 0.3733(40) 0.0350(48) 0.181(21) Uiso d H
H412 1 0.6295(52) 0.3021(43) -0.0683(56) 0.202(22) Uiso d H
H413 1 0.6793(37) 0.2699(28) 0.0704(34) 0.114(11) Uiso d H
H2 1 0.2111(27) 0.4327(22) -0.0746(26) 0.089(8) Uiso d H
H3 1 0.4363(26) 0.4171(21) -0.1029(26) 0.091(8) Uiso d H
H5 1 0.5119(27) 0.2413(20) 0.1717(23) 0.083(8) Uiso d H
H6 1 0.2892(21) 0.2500(16) 0.1985(20) 0.061(6) Uiso d H
C7 1 0.09723(14) 0.44707(10) 0.29306(11) 0.0379(3) Uani d C
C8 1 0.0476(2) 0.36333(12) 0.35825(13) 0.0436(3) Uani d C
C72 1 0.2484(2) 0.45787(13) 0.31987(14) 0.0480(4) Uani d C
C10 1 -0.1724(2) 0.44873(13) 0.33353(14) 0.0501(4) Uani d C
C9 1 -0.1024(2) 0.35464(13) 0.3339(2) 0.0526(4) Uani d C
C101 1 -0.3175(2) 0.4454(2) 0.3382(3) 0.0736(6) Uani d C
C12 1 0.0355(2) 0.54077(11) 0.32841(13) 0.0441(3) Uani d C
C11 1 -0.1095(2) 0.53211(13) 0.33074(14) 0.0482(4) Uani d C
C71 1 0.3270(2) 0.4018(2) 0.3944(2) 0.0705(6) Uani d C
C73 1 0.3046(2) 0.5380(2) 0.2586(2) 0.0695(6) Uani d C
H122 1 0.0550(19) 0.5919(15) 0.2777(19) 0.053(5) Uiso d H
H121 1 0.0816(20) 0.5596(16) 0.4058(20) 0.058(5) Uiso d H
H11 1 -0.1535(19) 0.5936(15) 0.3363(17) 0.052(5) Uiso d H
H101 1 -0.3252(30) 0.4171(25) 0.4153(31) 0.108(10) Uiso d H
H102 1 -0.3553(29) 0.5149(24) 0.3316(27) 0.099(9) Uiso d H
H103 1 -0.3689(29) 0.4129(22) 0.2821(28) 0.095(9) Uiso d H
H91 1 -0.1322(21) 0.3239(16) 0.2572(19) 0.058(5) Uiso d H
H92 1 -0.1314(23) 0.3095(18) 0.3901(21) 0.069(6) Uiso d H
H81 1 0.0845(19) 0.3033(15) 0.3375(17) 0.052(5) Uiso d H
H82 1 0.0742(20) 0.3805(15) 0.4350(19) 0.053(5) Uiso d H
H733 1 0.2613(33) 0.6025(27) 0.2798(31) 0.110(10) Uiso d H
H732 1 0.2581(41) 0.5514(29) 0.1878(40) 0.137(14) Uiso d H
H731 1 0.3905(34) 0.5438(22) 0.2662(28) 0.103(10) Uiso d H
H711 1 0.4205(26) 0.4114(20) 0.4149(22) 0.083(8) Uiso d H
H712 1 0.2911(27) 0.3450(19) 0.4351(26) 0.084(8) Uiso d H

loop_
_atom_type_symbol
_atom_type_description
_atom_type_scat_dispersion_real
_atom_type_scat_dispersion_imag
_atom_type_scat_source
C C 0.0181 0.0091 'International Tables Vol C Tables 4.2.6.8 and 6.1.1.4'
H H 0.0000 0.0000 'International Tables Vol C Tables 4.2.6.8 and 6.1.1.4'
N N 0.0311 0.0180 'International Tables Vol C Tables 4.2.6.8 and 6.1.1.4'
O O 0.0492 0.0322 'International Tables Vol C Tables 4.2.6.8 and 6.1.1.4'
S S 0.3331 0.5567 'International Tables Vol C Tables 4.2.6.8 and 6.1.1.4'

loop_
_geom_angle_atom_site_label_1
_geom_angle_atom_site_label_2
_geom_angle_atom_site_label_3
_geom_angle
_geom_angle_publ_flag
O1 S1 O2 119.01(7) no
O1 S1 N1 109.49(7) no
O2 S1 N1 104.59(7) no
O1 S1 C1 106.61(7) no
O2 S1 C1 106.48(8) no
N1 S1 C1 110.54(7) no
C7 N1 S1 128.41(10) yes
C7 N1 H1 115.9(14) no
S1 N1 H1 111.0(14) no
C6 C1 C2 119.8(2) no
C6 C1 S1 119.96(13) no
C2 C1 S1 120.18(13) no
C3 C2 C1 119.5(2) no
C3 C2 H2 120.8(17) no
C1 C2 H2 119.7(17) no
C2 C3 C4 121.9(2) no
C2 C3 H3 123.4(16) no
C4 C3 H3 114.7(15) no
C6 C5 C4 122.0(2) no
C6 C5 H5 122.5(16) no
C4 C5 H5 115.5(16) no
C5 C6 C1 119.3(2) no
C5 C6 H6 120.9(13) no
C1 C6 H6 119.7(13) no
C5 C4 C3 117.5(2) no
C5 C4 C41 121.5(2) no
C3 C4 C41 121.0(2) no
C4 C41 H411 114.(3) no
C4 C41 H412 108.(3) no
H411 C41 H412 107.(5) no
C4 C41 H413 110.(2) no
H411 C41 H413 104.(4) no
H412 C41 H413 115.(4) no
N1 C7 C72 110.95(11) yes
N1 C7 C8 110.92(11) yes
C72 C7 C8 113.49(12) yes
N1 C7 C12 104.57(11) yes
C72 C7 C12 108.62(12) yes
C8 C7 C12 107.82(12) yes
C9 C8 C7 113.27(12) yes
C9 C8 H81 108.7(12) no
C7 C8 H81 109.8(12) no
C9 C8 H82 107.1(13) no
C7 C8 H82 103.4(13) no
H81 C8 H82 114.6(17) no
C71 C72 C73 120.7(2) yes
C71 C72 C7 122.6(2) yes
C73 C72 C7 116.59(15) yes
C11 C10 C9 121.67(15) yes
C11 C10 C101 121.2(2) yes
C9 C10 C101 117.1(2) yes
C10 C9 C8 113.81(14) yes
C10 C9 H91 108.4(13) no
C8 C9 H91 108.8(12) no
C10 C9 H92 110.0(13) no
C8 C9 H92 110.8(14) no
H91 C9 H92 104.8(18) no
C10 C101 H101 107.8(18) no
C10 C101 H102 109.2(16) no
H101 C101 H102 109.(3) no
C10 C101 H103 116.0(19) no
H101 C101 H103 109.(3) no
H102 C101 H103 105.(3) no
C11 C12 C7 113.76(13) yes
C11 C12 H122 113.5(12) no
C7 C12 H122 107.6(12) no
C11 C12 H121 107.5(12) no
C7 C12 H121 109.3(13) no
H122 C12 H121 104.8(18) no
C10 C11 C12 124.06(15) yes
C10 C11 H11 121.7(12) no
C12 C11 H11 114.1(12) no
C72 C71 H711 122.5(16) no
C72 C71 H712 122.1(15) no
H711 C71 H712 116.(2) no
C72 C73 H733 107.0(18) no
C72 C73 H732 115.(3) no
H733 C73 H732 83.(3) no
C72 C73 H731 120.(2) no
H733 C73 H731 112.(3) no
H732 C73 H731 115.(3) no

loop_
_geom_bond_atom_site_label_1
_geom_bond_atom_site_label_2
_geom_bond_site_symmetry_2
_geom_bond_distance
_geom_bond_publ_flag
S1 O1 . 1.4276(11) no
S1 O2 . 1.4380(11) no
S1 N1 . 1.6110(12) no
S1 C1 . 1.768(2) no
N1 C7 . 1.497(2) yes
N1 H1 . 0.81(2) no
C1 C6 . 1.388(2) no
C1 C2 . 1.391(2) no
C2 C3 . 1.377(3) no
C2 H2 . 0.93(3) no
C3 C4 . 1.388(3) no
C3 H3 . 1.01(3) no
C5 C6 . 1.382(3) no
C5 C4 . 1.385(3) no
C5 H5 . 0.93(3) no
C6 H6 . 0.96(2) no
C4 C41 . 1.508(3) no
C41 H411 . 0.94(6) no
C41 H412 . 1.02(6) no
C41 H413 . 0.96(4) no
C7 C72 . 1.527(2) yes
C7 C8 . 1.533(2) yes
C7 C12 . 1.538(2) yes
C8 C9 . 1.512(2) yes
C8 H81 . 0.97(2) no
C8 H82 . 0.92(2) no
C72 C71 . 1.317(3) yes
C72 C73 . 1.500(3) yes
C10 C11 . 1.326(3) yes
C10 C9 . 1.487(2) yes
C10 C101 . 1.502(2) yes
C9 H91 . 0.99(2) no
C9 H92 . 1.00(2) no
C101 H101 . 1.00(3) no
C101 H102 . 1.04(3) no
C101 H103 . 0.88(3) no
C12 C11 . 1.500(2) yes
C12 H122 . 0.97(2) no
C12 H121 . 0.97(2) no
C11 H11 . 0.97(2) no
C71 H711 . 0.95(3) no
C71 H712 . 1.03(3) no
C73 H733 . 1.05(4) no
C73 H732 . 0.89(4) no
C73 H731 . 0.87(3) no
